data_7123972
loop_
_publ_author_name
'O'Hagan, David'
'Fang, Zeguo'
'Cordes, David Bradford'
'Slawin, Alexandra'

_publ_section_title
;
 Fluorine containing cyclopropanes: Synthesis of aryl substituted all-cis
 1,2,3-trifluorocylopropanes, a facially polar motif
;
_journal_name_full 'Chemical Communications'
_journal_paper_doi 10.1039/C9CC05749H
_journal_year 2019
_chemical_absolute_configuration unk
_chemical_formula_moiety 'C15 H10 F3 I'
_chemical_formula_sum 'C15 H10 F3 I'
_chemical_formula_weight 374.14
_space_group_crystal_system monoclinic
_space_group_IT_number 4
_space_group_name_Hall 'P 2yb'
_space_group_name_H-M_alt 'P 1 21 1'
_symmetry_space_group_name_Hall 'P 2yb'
_symmetry_space_group_name_H-M 'P 1 21 1'
_atom_sites_solution_hydrogens geom
_atom_sites_solution_primary direct
_atom_sites_solution_secondary difmap
_audit_creation_date 2019-07-22
_audit_creation_method 'by CrystalStructure 4.3'
_audit_update_record
;
2019-07-22 deposited with the CCDC.    2019-08-09 downloaded from the CCDC.
;
_cell_angle_alpha 90.0000
_cell_angle_beta 96.119(9)
_cell_angle_gamma 90.0000
_cell_formula_units_Z 2
_cell_length_a 5.9337(5)
_cell_length_b 7.5484(8)
_cell_length_c 15.1871(13)
_cell_measurement_reflns_used 6831
_cell_measurement_temperature 93
_cell_measurement_theta_max 28.19
_cell_measurement_theta_min 2.66
_cell_volume 676.35(11)
_computing_cell_refinement 'CrysAlisPro 1.171.39.8d (Rigaku OD, 2015)'
_computing_data_collection 'CrysAlisPro 1.171.39.8d (Rigaku OD, 2015)'
_computing_data_reduction 'CrysAlisPro 1.171.39.8d (Rigaku OD, 2015)'
_computing_molecular_graphics 'CrystalStructure 4.3'
_computing_publication_material 'CrystalStructure 4.3 (Rigaku, 2018)'
_computing_structure_refinement 'SHELXL Version 2018/3 (Sheldrick, 2008)'
_computing_structure_solution 'SHELXT Version 2018/2 (Sheldrick, 2014)'
_diffrn_ambient_temperature 93
_diffrn_detector_area_resol_mean 5.811
_diffrn_measured_fraction_theta_full 0.999
_diffrn_measured_fraction_theta_max 0.923
_diffrn_measurement_device_type 'Rigaku XtaLAB P200'
_diffrn_measurement_method \w
_diffrn_radiation_type 'Mo K\a'
_diffrn_radiation_wavelength 0.71073
_diffrn_reflns_av_R_equivalents 0.1185
_diffrn_reflns_av_unetI/netI 0.0554
_diffrn_reflns_Laue_measured_fraction_full 0.999
_diffrn_reflns_Laue_measured_fraction_max 0.923
_diffrn_reflns_limit_h_max 7
_diffrn_reflns_limit_h_min -7
_diffrn_reflns_limit_k_max 9
_diffrn_reflns_limit_k_min -9
_diffrn_reflns_limit_l_max 19
_diffrn_reflns_limit_l_min -19
_diffrn_reflns_number 13055
_diffrn_reflns_point_group_measured_fraction_full 1.000
_diffrn_reflns_point_group_measured_fraction_max 0.887
_diffrn_reflns_theta_full 25.242
_diffrn_reflns_theta_max 27.967
_diffrn_reflns_theta_min 2.698
_diffrn_standards_number 0
_exptl_absorpt_coefficient_mu 2.385
_exptl_absorpt_correction_T_max 0.976
_exptl_absorpt_correction_T_min 0.732
_exptl_absorpt_correction_type multi-scan
_exptl_absorpt_process_details
;
CrysAlisPro 1.171.39.8d (Rigaku Oxford Diffraction, 2015)
Empirical absorption correction using spherical harmonics,
 implemented in SCALE3 ABSPACK scaling algorithm.
;
_exptl_crystal_colour colourless
_exptl_crystal_density_diffrn 1.837
_exptl_crystal_density_method 'not measured'
_exptl_crystal_description plate
_exptl_crystal_F_000 360.00
_exptl_crystal_size_max 0.100
_exptl_crystal_size_mid 0.100
_exptl_crystal_size_min 0.010
_refine_diff_density_max 7.91
_refine_diff_density_min -1.04
_refine_ls_abs_structure_details
;
 Flack x determined using 936 quotients [(I+)-(I-)]/[(I+)+(I-)]
 (Parsons, Flack and Wagner, Acta Cryst. B69 (2013) 249-259).
;
_refine_ls_abs_structure_Flack 0.44(5)
_refine_ls_extinction_method none
_refine_ls_goodness_of_fit_ref 1.341
_refine_ls_hydrogen_treatment constr
_refine_ls_number_parameters 172
_refine_ls_number_reflns 2883
_refine_ls_number_restraints 150
_refine_ls_R_factor_all 0.1269
_refine_ls_R_factor_gt 0.1217
_refine_ls_shift/su_max 0.002
_refine_ls_structure_factor_coef Fsqd
_refine_ls_weighting_details 'w = 1/[\s^2^(Fo^2^)+(0.2000P)^2^] where P=(Fo^2^+2Fc^2^)/3'
_refine_ls_weighting_scheme calc
_refine_ls_wR_factor_gt 0.3049
_refine_ls_wR_factor_ref 0.3104
_reflns_Friedel_coverage 0.788
_reflns_Friedel_fraction_full 1.000
_reflns_Friedel_fraction_max 0.845
_reflns_number_gt 2510
_reflns_number_total 2883
_reflns_threshold_expression F^2^>2.0\s(F^2^)
_cod_data_source_file c9cc05749h2.cif
_cod_data_source_block 22b
_cod_database_code 7123972

loop_
_space_group_symop_id
_space_group_symop_operation_xyz
1 +X,+Y,+Z
2 -X,1/2+Y,-Z

loop_
_atom_site_label
_atom_site_type_symbol
_atom_site_fract_x
_atom_site_fract_y
_atom_site_fract_z
_atom_site_U_iso_or_equiv
_atom_site_adp_type
_atom_site_occupancy
_atom_site_site_symmetry_order
_atom_site_calc_flag
_atom_site_refinement_flags_posn
_atom_site_refinement_flags_adp
I14 I 0.90543(19) 0.3251(4) 0.95184(7) 0.0624(6) Uani 1 1 d . .
F13 F 0.8530(18) 0.6718(16) 0.8270(10) 0.060(3) Uani 1 1 d . .
F14 F 0.480(2) 0.2952(18) 0.8380(8) 0.066(3) Uani 1 1 d . .
F15 F 0.600(3) 0.682(4) 0.9723(14) 0.141(12) Uani 1 1 d . .
C1 C 0.526(2) 0.603(2) 0.7258(12) 0.037(3) Uani 1 1 d . .
C2 C 0.623(3) 0.523(2) 0.6562(11) 0.037(3) Uani 1 1 d . .
H2 H 0.763661 0.463270 0.667982 0.044 Uiso 1 1 calc R U
C3 C 0.519(2) 0.5300(19) 0.5694(11) 0.032(3) Uani 1 1 d . .
H3 H 0.590610 0.473561 0.524028 0.039 Uiso 1 1 calc R U
C4 C 0.309(2) 0.6177(14) 0.5464(11) 0.029(2) Uani 1 1 d . .
C5 C 0.213(3) 0.701(2) 0.6166(13) 0.043(3) Uani 1 1 d . .
H5 H 0.073874 0.763014 0.604821 0.051 Uiso 1 1 calc R U
C6 C 0.319(3) 0.694(2) 0.7033(13) 0.040(3) Uani 1 1 d . .
H6 H 0.248909 0.751630 0.748863 0.048 Uiso 1 1 calc R U
C7 C 0.200(2) 0.6176(14) 0.4557(10) 0.027(2) Uani 1 1 d . .
C8 C 0.293(3) 0.5418(18) 0.3864(11) 0.033(3) Uani 1 1 d . .
H8 H 0.434629 0.483818 0.398901 0.040 Uiso 1 1 calc R U
C9 C 0.191(3) 0.5432(19) 0.2951(12) 0.037(3) Uani 1 1 d . .
H9 H 0.267304 0.495057 0.248573 0.044 Uiso 1 1 calc R U
C10 C -0.031(3) 0.6212(18) 0.2785(12) 0.038(3) Uani 1 1 d . .
H10 H -0.110949 0.619915 0.220928 0.045 Uiso 1 1 calc R U
C11 C -0.129(2) 0.7017(17) 0.3524(12) 0.036(3) Uani 1 1 d . .
H11 H -0.271312 0.759837 0.342864 0.044 Uiso 1 1 calc R U
C12 C -0.017(2) 0.6940(16) 0.4352(12) 0.035(3) Uani 1 1 d . .
H12 H -0.089283 0.743130 0.482500 0.042 Uiso 1 1 calc R U
C13 C 0.636(3) 0.589(2) 0.8161(13) 0.046(3) Uani 1 1 d . .
C14 C 0.623(3) 0.426(3) 0.8732(13) 0.049(3) Uani 1 1 d . .
C15 C 0.503(4) 0.590(3) 0.9002(12) 0.055(4) Uani 1 1 d . .
H15 H 0.334208 0.591020 0.889709 0.065 Uiso 1 1 calc R U

loop_
_atom_site_aniso_label
_atom_site_aniso_U_11
_atom_site_aniso_U_22
_atom_site_aniso_U_33
_atom_site_aniso_U_23
_atom_site_aniso_U_13
_atom_site_aniso_U_12
I14 0.0430(8) 0.0899(11) 0.0551(8) 0.0143(7) 0.0083(5) 0.0050(7)
F13 0.020(5) 0.059(6) 0.100(9) 0.005(6) 0.005(5) -0.013(4)
F14 0.053(7) 0.077(8) 0.065(6) 0.007(6) 0.000(5) -0.022(6)
F15 0.041(8) 0.25(3) 0.120(13) -0.133(18) -0.030(9) 0.053(12)
C1 0.010(6) 0.044(7) 0.058(6) -0.013(6) 0.005(5) -0.005(5)
C2 0.012(6) 0.041(7) 0.058(7) -0.003(6) 0.003(5) 0.012(5)
C3 0.012(6) 0.034(6) 0.051(7) -0.008(6) 0.005(5) 0.003(5)
C4 0.017(6) 0.011(4) 0.061(6) 0.006(5) 0.014(4) 0.000(4)
C5 0.019(7) 0.042(7) 0.069(8) -0.010(7) 0.012(6) 0.012(6)
C6 0.022(7) 0.036(7) 0.065(8) -0.004(6) 0.014(6) 0.008(5)
C7 0.014(5) 0.011(4) 0.058(6) 0.002(4) 0.017(4) 0.000(4)
C8 0.016(7) 0.029(5) 0.056(7) 0.003(5) 0.012(5) 0.017(5)
C9 0.017(7) 0.032(6) 0.062(7) 0.005(6) 0.009(6) 0.007(5)
C10 0.022(7) 0.029(6) 0.063(8) 0.005(6) 0.009(6) 0.009(5)
C11 0.012(6) 0.027(6) 0.072(8) 0.005(6) 0.017(5) 0.001(5)
C12 0.012(6) 0.018(5) 0.076(8) 0.007(5) 0.013(5) 0.007(4)
C13 0.014(6) 0.062(8) 0.064(7) -0.005(7) 0.009(5) -0.012(6)
C14 0.017(7) 0.070(8) 0.061(9) -0.004(6) 0.016(6) -0.005(6)
C15 0.036(9) 0.083(10) 0.044(8) -0.007(7) 0.000(6) 0.006(8)

loop_
_atom_type_symbol
_atom_type_description
_atom_type_scat_dispersion_real
_atom_type_scat_dispersion_imag
_atom_type_scat_source
C C 0.0033 0.0016
;
International Tables for Crystallography
(Vol. C, Tables 4.2.6.8 and 6.1.1.4)
;
H H 0.0000 0.0000
;
International Tables for Crystallography
(Vol. C, Table 6.1.1.4)
;
F F 0.0171 0.0103
;
International Tables for Crystallography
(Vol. C, Tables 4.2.6.8 and 6.1.1.4)
;
I I -0.4742 1.8119
;
International Tables for Crystallography
(Vol. C, Tables 4.2.6.8 and 6.1.1.4)
;

loop_
_geom_angle_atom_site_label_1
_geom_angle_atom_site_label_2
_geom_angle_atom_site_label_3
_geom_angle
C2 C1 C6 116.3(16)
C2 C1 C13 120.1(15)
C6 C1 C13 123.6(16)
C1 C2 C3 121.6(14)
C1 C2 H2 119.2
C3 C2 H2 119.2
C2 C3 C4 122.6(14)
C2 C3 H3 118.7
C4 C3 H3 118.7
C5 C4 C3 115.9(14)
C5 C4 C7 122.6(13)
C3 C4 C7 121.5(13)
C6 C5 C4 121.2(14)
C6 C5 H5 119.4
C4 C5 H5 119.4
C5 C6 C1 122.5(16)
C5 C6 H6 118.8
C1 C6 H6 118.8
C8 C7 C12 115.8(15)
C8 C7 C4 123.5(12)
C12 C7 C4 120.7(13)
C7 C8 C9 124.9(13)
C7 C8 H8 117.5
C9 C8 H8 117.5
C10 C9 C8 116.6(15)
C10 C9 H9 121.7
C8 C9 H9 121.7
C9 C10 C11 118.1(16)
C9 C10 H10 121.0
C11 C10 H10 121.0
C12 C11 C10 120.1(14)
C12 C11 H11 120.0
C10 C11 H11 120.0
C11 C12 C7 124.3(15)
C11 C12 H12 117.8
C7 C12 H12 117.8
F13 C13 C1 112.7(15)
F13 C13 C14 113.2(15)
C1 C13 C14 123.6(15)
F13 C13 C15 115.2(15)
C1 C13 C15 123.4(15)
C14 C13 C15 58.5(13)
F14 C14 C15 114.3(16)
F14 C14 C13 115.5(15)
C15 C14 C13 62.7(14)
F14 C14 I14 112.6(14)
C15 C14 I14 120.9(13)
C13 C14 I14 122.2(12)
F15 C15 C14 117.8(18)
F15 C15 C13 117(2)
C14 C15 C13 58.7(13)
F15 C15 H15 116.9
C14 C15 H15 116.9
C13 C15 H15 116.9

loop_
_geom_bond_atom_site_label_1
_geom_bond_atom_site_label_2
_geom_bond_distance
I14 C14 2.096(19)
F13 C13 1.424(19)
F14 C14 1.37(2)
F15 C15 1.37(2)
C1 C2 1.39(2)
C1 C6 1.42(2)
C1 C13 1.46(2)
C2 C3 1.40(2)
C2 H2 0.9500
C3 C4 1.417(19)
C3 H3 0.9500
C4 C5 1.41(2)
C4 C7 1.46(2)
C5 C6 1.40(3)
C5 H5 0.9500
C6 H6 0.9500
C7 C8 1.36(2)
C7 C12 1.413(19)
C8 C9 1.45(2)
C8 H8 0.9500
C9 C10 1.44(2)
C9 H9 0.9500
C10 C11 1.45(2)
C10 H10 0.9500
C11 C12 1.36(2)
C11 H11 0.9500
C12 H12 0.9500
C13 C14 1.51(3)
C13 C15 1.57(3)
C14 C15 1.51(3)
C15 H15 1.0000

loop_
_geom_torsion_atom_site_label_1
_geom_torsion_atom_site_label_2
_geom_torsion_atom_site_label_3
_geom_torsion_atom_site_label_4
_geom_torsion
C6 C1 C2 C3 -1(2)
C13 C1 C2 C3 178.0(15)
C1 C2 C3 C4 0(2)
C2 C3 C4 C5 1(2)
C2 C3 C4 C7 -177.9(13)
C3 C4 C5 C6 -1(2)
C7 C4 C5 C6 177.9(15)
C4 C5 C6 C1 0(3)
C2 C1 C6 C5 1(2)
C13 C1 C6 C5 -178.0(16)
C5 C4 C7 C8 178.3(14)
C3 C4 C7 C8 -3.0(19)
C5 C4 C7 C12 -3.6(18)
C3 C4 C7 C12 175.1(12)
C12 C7 C8 C9 3(2)
C4 C7 C8 C9 -178.4(13)
C7 C8 C9 C10 -4(2)
C8 C9 C10 C11 4(2)
C9 C10 C11 C12 -3(2)
C10 C11 C12 C7 3(2)
C8 C7 C12 C11 -2.8(19)
C4 C7 C12 C11 179.0(12)
C2 C1 C13 F13 64(2)
C6 C1 C13 F13 -117.3(17)
C2 C1 C13 C14 -79(2)
C6 C1 C13 C14 100(2)
C2 C1 C13 C15 -150.5(18)
C6 C1 C13 C15 29(3)
F13 C13 C14 F14 -148.1(16)
C1 C13 C14 F14 -6(3)
C15 C13 C14 F14 105.5(18)
F13 C13 C14 C15 106.3(17)
C1 C13 C14 C15 -111.6(19)
F13 C13 C14 I14 -5(2)
C1 C13 C14 I14 137.5(14)
C15 C13 C14 I14 -111.0(17)
F14 C14 C15 F15 146(2)
C13 C14 C15 F15 -106(3)
I14 C14 C15 F15 7(3)
F14 C14 C15 C13 -107.4(18)
I14 C14 C15 C13 113.0(15)
F13 C13 C15 F15 5(3)
C1 C13 C15 F15 -140(2)
C14 C13 C15 F15 108(2)
F13 C13 C15 C14 -102.8(17)
C1 C13 C15 C14 112.0(19)
